data_2022204
loop_
_publ_author_name
'Obydennov, Konstantin L'vovich'
'Kalinina, Tatiana Andreevna'
'Vysokova, Olga Alexandrovna'
'Slepukhin, Pavel Alexandrovich'
'Pozdina, Varvara Alexandrovna'
'Ulitko, Maria Valer'evna'
'Glukhareva, Tatiana Vladimirovna'

_publ_section_title
;
 The different modes of chiral
 [1,2,3]triazolo[5,1-<i>b</i>][1,3,4]thiadiazines: crystal packing,
 conformation investigation and cellular activity
;
_journal_coeditor_code FM3064
_journal_issue 8
_journal_name_full 'Acta Crystallographica Section C'
_journal_page_first
;
;
_journal_paper_doi 10.1107/S2053229620009328
_journal_volume 76
_journal_year 2020
_chemical_formula_iupac 'C17 H20 N4 O3 S'
_chemical_formula_moiety 'C17 H20 N4 O3 S'
_chemical_formula_sum 'C17 H20 N4 O3 S'
_chemical_formula_weight 360.43
_chemical_name_systematic
'Ethyl 6,6-dimethyl-5-(4-methylbenzoyl)-6,7-dihydro-5<i>H</i>-[1,2,3]triazolo[5,1-<i>b</i>][1,3,4]thiadiazine-3-carboxylate'
_space_group_crystal_system monoclinic
_space_group_IT_number 14
_space_group_name_Hall '-P 2ybc'
_space_group_name_H-M_alt 'P 1 21/c 1'
_atom_sites_solution_hydrogens mixed
_audit_creation_method SHELXL-2018/3
_cell_angle_alpha 90
_cell_angle_beta 102.337(4)
_cell_angle_gamma 90
_cell_formula_units_Z 4
_cell_length_a 8.0154(3)
_cell_length_b 14.2211(11)
_cell_length_c 15.9349(7)
_cell_measurement_reflns_used 2433
_cell_measurement_temperature 295(2)
_cell_measurement_theta_max 27.9760
_cell_measurement_theta_min 2.6240
_cell_volume 1774.44(17)
_computing_cell_refinement
;
CrysAlis PRO (Agilent, 2013)
;
_computing_data_collection
;
CrysAlis PRO (Agilent, 2013)
;
_computing_data_reduction
;
CrysAlis PRO (Agilent, 2013)
;
_computing_molecular_graphics
;
OLEX2 (Dolomanov <i>et al.</i>,  2009)
;
_computing_publication_material
;
OLEX2 (Dolomanov <i>et al.</i>,  2009), PLATON (Spek, 2020) and
publCIF (Westrip, 2010)
;
_computing_structure_refinement
;
SHELXL2018 (Sheldrick, 2015)
;
_computing_structure_solution
;
SHELXS97 (Sheldrick, 2008)
;
_diffrn_ambient_temperature 295(2)
_diffrn_detector_area_resol_mean 15.9555
_diffrn_measured_fraction_theta_full 0.999
_diffrn_measured_fraction_theta_max 0.999
_diffrn_measurement_device_type 'Xcalibur 3'
_diffrn_measurement_method '\w scans'
_diffrn_radiation_type MoK\a
_diffrn_radiation_wavelength 0.71073
_diffrn_reflns_av_R_equivalents 0.0289
_diffrn_reflns_av_unetI/netI 0.0462
_diffrn_reflns_limit_h_max 10
_diffrn_reflns_limit_h_min -10
_diffrn_reflns_limit_k_max 9
_diffrn_reflns_limit_k_min -18
_diffrn_reflns_limit_l_max 14
_diffrn_reflns_limit_l_min -21
_diffrn_reflns_number 8945
_diffrn_reflns_theta_full 25.242
_diffrn_reflns_theta_max 28.280
_diffrn_reflns_theta_min 2.601
_exptl_absorpt_coefficient_mu 0.206
_exptl_absorpt_correction_T_max 1.00000
_exptl_absorpt_correction_T_min 0.94686
_exptl_absorpt_correction_type multi-scan
_exptl_absorpt_process_details
;
(CrysAlis PRO; Agilent, 2013)
;
_exptl_crystal_colour colourless
_exptl_crystal_density_diffrn 1.349
_exptl_crystal_density_method 'not measured'
_exptl_crystal_description prism
_exptl_crystal_F_000 760
_exptl_crystal_size_max 0.25
_exptl_crystal_size_mid 0.2
_exptl_crystal_size_min 0.15
_refine_diff_density_max 0.209
_refine_diff_density_min -0.244
_refine_ls_extinction_method none
_refine_ls_goodness_of_fit_ref 1.014
_refine_ls_hydrogen_treatment mixed
_refine_ls_matrix_type full
_refine_ls_number_parameters 238
_refine_ls_number_reflns 4411
_refine_ls_number_restraints 0
_refine_ls_restrained_S_all 1.014
_refine_ls_R_factor_all 0.0788
_refine_ls_R_factor_gt 0.0452
_refine_ls_shift/su_max 0.000
_refine_ls_shift/su_mean 0.000
_refine_ls_structure_factor_coef Fsqd
_refine_ls_weighting_details 'w=1/[\s^2^(Fo^2^)+(0.0428P)^2^+0.3794P] where P=(Fo^2^+2Fc^2^)/3'
_refine_ls_weighting_scheme calc
_refine_ls_wR_factor_gt 0.0980
_refine_ls_wR_factor_ref 0.1127
_reflns_number_gt 2950
_reflns_number_total 4411
_reflns_threshold_expression 'I > 2\s(I)'
_cod_data_source_file fm3064sup1.cif
_cod_data_source_block V
_cod_original_cell_volume 1774.45(17)
_cod_original_sg_symbol_H-M 'P 21/c'
_cod_database_code 2022204
_shelx_space_group_comment
;
The symmetry employed for this shelxl refinement is uniquely defined
by the following loop, which should always be used as a source of
symmetry information in preference to the above space-group names.
They are only intended as comments.
;

loop_
_space_group_symop_operation_xyz
'x, y, z'
'-x, y+1/2, -z+1/2'
'-x, -y, -z'
'x, -y-1/2, z-1/2'

loop_
_atom_site_type_symbol
_atom_site_label
_atom_site_fract_x
_atom_site_fract_y
_atom_site_fract_z
_atom_site_U_iso_or_equiv
_atom_site_adp_type
_atom_site_calc_flag
_atom_site_occupancy
_atom_site_disorder_assembly
_atom_site_disorder_group
S S1 0.50827(6) 0.22721(4) 0.01390(3) 0.05234(17) Uani d 1 . .
C C4 0.6010(2) 0.26169(14) -0.07639(11) 0.0386(4) Uani d 1 . .
N N1 0.02928(17) 0.16111(12) -0.08035(10) 0.0458(4) Uani d 1 . .
O O1 -0.00287(16) 0.12860(13) 0.08540(9) 0.0624(4) Uani d 1 . .
N N3 0.25078(16) 0.20179(11) -0.12616(9) 0.0387(4) Uani d 1 . .
C C3 0.5292(2) 0.20261(14) -0.15855(12) 0.0423(4) Uani d 1 . .
N N4 0.34350(17) 0.21692(15) -0.18997(10) 0.0440(4) Uani d 1 . .
O O2 0.27457(18) 0.15983(13) 0.13615(9) 0.0655(5) Uani d 1 . .
N N2 0.08279(16) 0.17734(13) -0.15086(10) 0.0463(4) Uani d 1 . .
O O3 0.43032(15) 0.39760(11) -0.10475(11) 0.0676(5) Uani d 1 . .
C C17 0.6082(2) 0.23682(18) -0.23221(12) 0.0553(6) Uani d 1 . .
H H17A 0.579393 0.301730 -0.243888 0.083 Uiso calc 1 . .
H H17B 0.564743 0.199979 -0.282620 0.083 Uiso calc 1 . .
H H17C 0.730099 0.230270 -0.216419 0.083 Uiso calc 1 . .
C C1 0.30372(19) 0.20152(14) -0.04058(11) 0.0384(4) Uani d 1 . .
C C5 0.5753(2) 0.36639(14) -0.09285(12) 0.0423(4) Uani d 1 . .
C C13 0.1525(2) 0.15400(15) 0.07757(13) 0.0472(5) Uani d 1 . .
C C9 0.9843(2) 0.54966(16) -0.12010(11) 0.0484(5) Uani d 1 . .
C C6 0.72125(19) 0.42822(13) -0.09868(10) 0.0369(4) Uani d 1 . .
C C10 1.0153(2) 0.45553(16) -0.10392(12) 0.0469(5) Uani d 1 . .
H H10 1.125065 0.432148 -0.100003 0.056 Uiso calc 1 . .
C C2 0.1604(2) 0.17345(14) -0.01173(11) 0.0409(4) Uani d 1 . .
C C16 0.5654(2) 0.09863(16) -0.14211(15) 0.0599(6) Uani d 1 . .
H H16A 0.686219 0.089120 -0.123424 0.090 Uiso calc 1 . .
H H16B 0.524214 0.063962 -0.194098 0.090 Uiso calc 1 . .
H H16C 0.508610 0.077087 -0.098397 0.090 Uiso calc 1 . .
C C7 0.6911(2) 0.52377(15) -0.11324(12) 0.0482(5) Uani d 1 . .
H H7 0.582126 0.547719 -0.115878 0.058 Uiso calc 1 . .
C C14 -0.0201(3) 0.0980(2) 0.17049(14) 0.0732(8) Uani d 1 . .
H H14A -0.004393 0.150829 0.209896 0.088 Uiso calc 1 . .
H H14B 0.065166 0.050716 0.192637 0.088 Uiso calc 1 . .
C C11 0.8864(2) 0.39512(15) -0.09341(12) 0.0431(4) Uani d 1 . .
H H11 0.910296 0.331712 -0.082695 0.052 Uiso calc 1 . .
C C12 1.1244(3) 0.6148(2) -0.13432(15) 0.0740(8) Uani d 1 . .
H H12A 1.233299 0.585176 -0.114247 0.111 Uiso calc 1 . .
H H12B 1.119913 0.672236 -0.103252 0.111 Uiso calc 1 . .
H H12C 1.109229 0.628345 -0.194493 0.111 Uiso calc 1 . .
C C15 -0.1919(3) 0.05879(18) 0.16181(15) 0.0638(6) Uani d 1 . .
H H15A -0.274969 0.107703 0.145378 0.096 Uiso calc 1 . .
H H15B -0.203474 0.032372 0.215708 0.096 Uiso calc 1 . .
H H15C -0.209781 0.010573 0.118643 0.096 Uiso calc 1 . .
C C8 0.8204(3) 0.58335(16) -0.12379(13) 0.0550(5) Uani d 1 . .
H H8 0.797663 0.647010 -0.133527 0.066 Uiso calc 1 . .
H H4A 0.714(2) 0.2460(13) -0.0590(11) 0.041(5) Uiso d 1 . .
H H4 0.325(2) 0.2727(15) -0.2042(13) 0.043(6) Uiso d 1 . .

loop_
_atom_site_aniso_label
_atom_site_aniso_U_11
_atom_site_aniso_U_22
_atom_site_aniso_U_33
_atom_site_aniso_U_12
_atom_site_aniso_U_13
_atom_site_aniso_U_23
S1 0.0366(2) 0.0798(4) 0.0373(2) -0.0182(2) 0.00045(17) 0.0070(2)
C4 0.0257(8) 0.0481(12) 0.0413(9) -0.0022(7) 0.0054(6) 0.0042(8)
N1 0.0308(7) 0.0564(11) 0.0506(9) -0.0038(7) 0.0100(6) -0.0008(8)
O1 0.0477(8) 0.0929(13) 0.0503(8) -0.0160(7) 0.0185(6) 0.0067(8)
N3 0.0262(6) 0.0508(10) 0.0381(7) -0.0037(6) 0.0046(5) 0.0015(7)
C3 0.0292(8) 0.0510(12) 0.0465(10) -0.0017(8) 0.0075(7) -0.0023(9)
N4 0.0311(7) 0.0614(13) 0.0391(8) -0.0026(7) 0.0066(6) 0.0047(8)
O2 0.0547(8) 0.0902(13) 0.0484(8) -0.0222(8) 0.0041(7) 0.0056(8)
N2 0.0263(7) 0.0619(12) 0.0484(9) -0.0028(7) 0.0030(6) -0.0017(8)
O3 0.0320(7) 0.0611(11) 0.1126(13) 0.0067(6) 0.0221(7) 0.0039(9)
C17 0.0416(10) 0.0794(17) 0.0483(11) -0.0062(10) 0.0170(8) -0.0062(11)
C1 0.0306(8) 0.0450(11) 0.0383(9) -0.0047(7) 0.0046(7) 0.0013(8)
C5 0.0310(8) 0.0495(12) 0.0480(10) 0.0000(8) 0.0117(7) -0.0012(9)
C13 0.0450(10) 0.0475(13) 0.0510(11) -0.0077(8) 0.0147(9) 0.0024(10)
C9 0.0472(10) 0.0575(14) 0.0373(9) -0.0163(9) 0.0020(8) 0.0044(9)
C6 0.0316(8) 0.0421(11) 0.0367(8) -0.0007(7) 0.0069(6) -0.0006(8)
C10 0.0324(8) 0.0612(14) 0.0481(10) -0.0054(8) 0.0106(7) -0.0003(10)
C2 0.0337(8) 0.0448(12) 0.0446(10) -0.0032(7) 0.0092(7) 0.0004(9)
C16 0.0455(11) 0.0517(14) 0.0807(15) -0.0015(9) 0.0096(10) -0.0081(12)
C7 0.0387(9) 0.0495(13) 0.0544(11) 0.0047(8) 0.0051(8) 0.0003(10)
C14 0.0659(14) 0.107(2) 0.0498(12) -0.0202(14) 0.0192(10) 0.0143(13)
C11 0.0342(8) 0.0433(12) 0.0527(11) 0.0003(8) 0.0113(7) 0.0006(9)
C12 0.0693(14) 0.088(2) 0.0611(13) -0.0377(13) 0.0048(11) 0.0158(14)
C15 0.0595(13) 0.0705(17) 0.0665(13) 0.0012(11) 0.0249(10) 0.0161(13)
C8 0.0585(12) 0.0438(13) 0.0567(12) -0.0062(10) -0.0011(9) 0.0050(10)

loop_
_atom_type_symbol
_atom_type_description
_atom_type_scat_dispersion_real
_atom_type_scat_dispersion_imag
_atom_type_scat_source
C C 0.0033 0.0016 'International Tables Vol C Tables 4.2.6.8 and 6.1.1.4'
H H 0.0000 0.0000 'International Tables Vol C Tables 4.2.6.8 and 6.1.1.4'
N N 0.0061 0.0033 'International Tables Vol C Tables 4.2.6.8 and 6.1.1.4'
O O 0.0106 0.0060 'International Tables Vol C Tables 4.2.6.8 and 6.1.1.4'
S S 0.1246 0.1234 'International Tables Vol C Tables 4.2.6.8 and 6.1.1.4'

loop_
_geom_angle_atom_site_label_1
_geom_angle_atom_site_label_2
_geom_angle_atom_site_label_3
_geom_angle_site_symmetry_1
_geom_angle_site_symmetry_3
_geom_angle
_geom_angle_publ_flag
C1 S1 C4 . . 99.44(8) ?
C5 C4 C3 . . 111.80(15) ?
C5 C4 S1 . . 109.71(12) ?
C3 C4 S1 . . 112.27(12) ?
C5 C4 H4A . . 112.2(12) ?
C3 C4 H4A . . 106.7(11) ?
S1 C4 H4A . . 103.9(11) ?
N2 N1 C2 . . 109.29(13) ?
C13 O1 C14 . . 116.46(15) ?
C1 N3 N2 . . 111.80(13) ?
C1 N3 N4 . . 129.72(13) ?
N2 N3 N4 . . 118.33(13) ?
N4 C3 C16 . . 109.47(16) ?
N4 C3 C17 . . 104.38(15) ?
C16 C3 C17 . . 110.35(17) ?
N4 C3 C4 . . 111.95(15) ?
C16 C3 C4 . . 110.94(16) ?
C17 C3 C4 . . 109.56(15) ?
N3 N4 C3 . . 112.67(14) ?
N3 N4 H4 . . 104.8(14) ?
C3 N4 H4 . . 109.2(13) ?
N1 N2 N3 . . 106.39(13) ?
C3 C17 H17A . . 109.5 ?
C3 C17 H17B . . 109.5 ?
H17A C17 H17B . . 109.5 ?
C3 C17 H17C . . 109.5 ?
H17A C17 H17C . . 109.5 ?
H17B C17 H17C . . 109.5 ?
N3 C1 C2 . . 103.54(14) ?
N3 C1 S1 . . 124.97(12) ?
C2 C1 S1 . . 131.45(14) ?
O3 C5 C6 . . 120.84(18) ?
O3 C5 C4 . . 118.23(16) ?
C6 C5 C4 . . 120.85(14) ?
O2 C13 O1 . . 124.74(18) ?
O2 C13 C2 . . 123.01(16) ?
O1 C13 C2 . . 112.25(16) ?
C10 C9 C8 . . 118.38(17) ?
C10 C9 C12 . . 120.97(19) ?
C8 C9 C12 . . 120.6(2) ?
C11 C6 C7 . . 118.04(16) ?
C11 C6 C5 . . 123.33(17) ?
C7 C6 C5 . . 118.59(15) ?
C9 C10 C11 . . 121.20(17) ?
C9 C10 H10 . . 119.4 ?
C11 C10 H10 . . 119.4 ?
N1 C2 C1 . . 108.94(15) ?
N1 C2 C13 . . 124.90(15) ?
C1 C2 C13 . . 126.05(15) ?
C3 C16 H16A . . 109.5 ?
C3 C16 H16B . . 109.5 ?
H16A C16 H16B . . 109.5 ?
C3 C16 H16C . . 109.5 ?
H16A C16 H16C . . 109.5 ?
H16B C16 H16C . . 109.5 ?
C8 C7 C6 . . 120.86(17) ?
C8 C7 H7 . . 119.6 ?
C6 C7 H7 . . 119.6 ?
O1 C14 C15 . . 107.44(17) ?
O1 C14 H14A . . 110.2 ?
C15 C14 H14A . . 110.2 ?
O1 C14 H14B . . 110.2 ?
C15 C14 H14B . . 110.2 ?
H14A C14 H14B . . 108.5 ?
C10 C11 C6 . . 120.61(19) ?
C10 C11 H11 . . 119.7 ?
C6 C11 H11 . . 119.7 ?
C9 C12 H12A . . 109.5 ?
C9 C12 H12B . . 109.5 ?
H12A C12 H12B . . 109.5 ?
C9 C12 H12C . . 109.5 ?
H12A C12 H12C . . 109.5 ?
H12B C12 H12C . . 109.5 ?
C14 C15 H15A . . 109.5 ?
C14 C15 H15B . . 109.5 ?
H15A C15 H15B . . 109.5 ?
C14 C15 H15C . . 109.5 ?
H15A C15 H15C . . 109.5 ?
H15B C15 H15C . . 109.5 ?
C7 C8 C9 . . 120.9(2) ?
C7 C8 H8 . . 119.6 ?
C9 C8 H8 . . 119.6 ?

loop_
_geom_bond_atom_site_label_1
_geom_bond_atom_site_label_2
_geom_bond_site_symmetry_2
_geom_bond_distance
_geom_bond_publ_flag
S1 C1 . 1.7225(16) ?
S1 C4 . 1.8218(17) ?
C4 C5 . 1.518(3) ?
C4 C3 . 1.559(3) ?
C4 H4A . 0.920(18) ?
N1 N2 . 1.306(2) ?
N1 C2 . 1.356(2) ?
O1 C13 . 1.328(2) ?
O1 C14 . 1.458(2) ?
N3 C1 . 1.339(2) ?
N3 N2 . 1.3647(18) ?
N3 N4 . 1.398(2) ?
C3 N4 . 1.480(2) ?
C3 C16 . 1.519(3) ?
C3 C17 . 1.527(2) ?
N4 H4 . 0.83(2) ?
O2 C13 . 1.202(2) ?
O3 C5 . 1.220(2) ?
C17 H17A . 0.9600 ?
C17 H17B . 0.9600 ?
C17 H17C . 0.9600 ?
C1 C2 . 1.384(2) ?
C5 C6 . 1.482(2) ?
C13 C2 . 1.464(3) ?
C9 C10 . 1.376(3) ?
C9 C8 . 1.388(3) ?
C9 C12 . 1.510(3) ?
C6 C11 . 1.391(2) ?
C6 C7 . 1.391(3) ?
C10 C11 . 1.381(2) ?
C10 H10 . 0.9300 ?
C16 H16A . 0.9600 ?
C16 H16B . 0.9600 ?
C16 H16C . 0.9600 ?
C7 C8 . 1.377(3) ?
C7 H7 . 0.9300 ?
C14 C15 . 1.464(3) ?
C14 H14A . 0.9700 ?
C14 H14B . 0.9700 ?
C11 H11 . 0.9300 ?
C12 H12A . 0.9600 ?
C12 H12B . 0.9600 ?
C12 H12C . 0.9600 ?
C15 H15A . 0.9600 ?
C15 H15B . 0.9600 ?
C15 H15C . 0.9600 ?
C8 H8 . 0.9300 ?

loop_
_geom_torsion_atom_site_label_1
_geom_torsion_atom_site_label_2
_geom_torsion_atom_site_label_3
_geom_torsion_atom_site_label_4
_geom_torsion_site_symmetry_1
_geom_torsion_site_symmetry_2
_geom_torsion_site_symmetry_3
_geom_torsion_site_symmetry_4
_geom_torsion
_geom_torsion_publ_flag
C1 S1 C4 C5 . . . . 89.15(13) ?
C1 S1 C4 C3 . . . . -35.81(15) ?
C5 C4 C3 N4 . . . . -60.68(19) ?
S1 C4 C3 N4 . . . . 63.12(19) ?
C5 C4 C3 C16 . . . . 176.70(14) ?
S1 C4 C3 C16 . . . . -59.50(17) ?
C5 C4 C3 C17 . . . . 54.63(19) ?
S1 C4 C3 C17 . . . . 178.42(13) ?
C1 N3 N4 C3 . . . . 19.7(3) ?
N2 N3 N4 C3 . . . . -155.47(16) ?
C16 C3 N4 N3 . . . . 70.4(2) ?
C17 C3 N4 N3 . . . . -171.51(17) ?
C4 C3 N4 N3 . . . . -53.1(2) ?
C2 N1 N2 N3 . . . . -0.9(2) ?
C1 N3 N2 N1 . . . . -0.3(2) ?
N4 N3 N2 N1 . . . . 175.74(17) ?
N2 N3 C1 C2 . . . . 1.2(2) ?
N4 N3 C1 C2 . . . . -174.19(19) ?
N2 N3 C1 S1 . . . . 179.12(14) ?
N4 N3 C1 S1 . . . . 3.7(3) ?
C4 S1 C1 N3 . . . . 5.1(2) ?
C4 S1 C1 C2 . . . . -177.6(2) ?
C3 C4 C5 O3 . . . . 70.1(2) ?
S1 C4 C5 O3 . . . . -55.1(2) ?
C3 C4 C5 C6 . . . . -106.85(18) ?
S1 C4 C5 C6 . . . . 127.92(14) ?
C14 O1 C13 O2 . . . . -5.6(3) ?
C14 O1 C13 C2 . . . . 173.7(2) ?
O3 C5 C6 C11 . . . . -174.04(18) ?
C4 C5 C6 C11 . . . . 2.8(3) ?
O3 C5 C6 C7 . . . . 3.6(3) ?
C4 C5 C6 C7 . . . . -179.54(17) ?
C8 C9 C10 C11 . . . . 1.4(3) ?
C12 C9 C10 C11 . . . . -178.05(18) ?
N2 N1 C2 C1 . . . . 1.7(2) ?
N2 N1 C2 C13 . . . . -174.70(19) ?
N3 C1 C2 N1 . . . . -1.7(2) ?
S1 C1 C2 N1 . . . . -179.43(16) ?
N3 C1 C2 C13 . . . . 174.59(19) ?
S1 C1 C2 C13 . . . . -3.1(3) ?
O2 C13 C2 N1 . . . . 174.9(2) ?
O1 C13 C2 N1 . . . . -4.4(3) ?
O2 C13 C2 C1 . . . . -0.9(4) ?
O1 C13 C2 C1 . . . . 179.84(19) ?
C11 C6 C7 C8 . . . . 1.3(3) ?
C5 C6 C7 C8 . . . . -176.47(17) ?
C13 O1 C14 C15 . . . . -170.7(2) ?
C9 C10 C11 C6 . . . . -0.2(3) ?
C7 C6 C11 C10 . . . . -1.1(3) ?
C5 C6 C11 C10 . . . . 176.48(17) ?
C6 C7 C8 C9 . . . . -0.1(3) ?
C10 C9 C8 C7 . . . . -1.3(3) ?
C12 C9 C8 C7 . . . . 178.18(19) ?

_cod_database_fobs_code 2022204
